data_7106311
loop_
_publ_author_name
'Shui-Sheng Chen'
'Min Chen'
'Satoshi Takamizawa'
'Peng Wang'
'Gao-Chao Lv'
'Wei-Yin Sun'

_publ_section_title
;
 Porous cobalt(II)-imidazolate supramolecular isomeric frameworks with
 selective gas sorption property
;
_journal_name_full Chem.Commun.
_journal_page_first 4902
_journal_paper_doi 10.1039/c1cc10899a
_journal_volume 47
_journal_year 2011
_chemical_formula_moiety 'C15 H10 Co N6, C3 H7 N O, O'
_chemical_formula_sum 'C18 H19 Co N7 O2'
_chemical_formula_weight 424.33
_chemical_name_systematic
;
?
;
_space_group_IT_number 14
_symmetry_cell_setting monoclinic
_symmetry_space_group_name_Hall '-P 2ybc'
_symmetry_space_group_name_H-M 'P 1 21/c 1'
_atom_sites_solution_hydrogens geom
_atom_sites_solution_primary direct
_atom_sites_solution_secondary difmap
_audit_creation_method SHELXL-97
_cell_angle_alpha 90.00
_cell_angle_beta 110.272(2)
_cell_angle_gamma 90.00
_cell_formula_units_Z 4
_cell_length_a 11.6486(14)
_cell_length_b 17.609(2)
_cell_length_c 10.5835(13)
_cell_measurement_reflns_used 6142
_cell_measurement_temperature 293(2)
_cell_measurement_theta_max 28.30
_cell_measurement_theta_min 2.19
_cell_volume 2036.4(4)
_computing_structure_refinement 'SHELXL-97 (Sheldrick, 1997)'
_computing_structure_solution 'SHELXS-97 (Sheldrick, 1990)'
_diffrn_ambient_temperature 293(2)
_diffrn_measured_fraction_theta_full 0.998
_diffrn_measured_fraction_theta_max 0.998
_diffrn_measurement_device_type 'Bruker Smart Apex CCD'
_diffrn_measurement_method 'phi and omega scans'
_diffrn_radiation_monochromator graphite
_diffrn_radiation_source 'fine-focus sealed tube'
_diffrn_radiation_type MoK\a
_diffrn_radiation_wavelength 0.71073
_diffrn_reflns_av_R_equivalents 0.0658
_diffrn_reflns_av_sigmaI/netI 0.0535
_diffrn_reflns_limit_h_max 7
_diffrn_reflns_limit_h_min -13
_diffrn_reflns_limit_k_max 20
_diffrn_reflns_limit_k_min -20
_diffrn_reflns_limit_l_max 12
_diffrn_reflns_limit_l_min -12
_diffrn_reflns_number 9952
_diffrn_reflns_theta_full 25.00
_diffrn_reflns_theta_max 25.01
_diffrn_reflns_theta_min 1.86
_exptl_absorpt_coefficient_mu 0.870
_exptl_absorpt_correction_T_max 0.9180
_exptl_absorpt_correction_T_min 0.8733
_exptl_absorpt_correction_type multi-scan
_exptl_absorpt_process_details 'SADBAS (Bruker,2000)'
_exptl_crystal_colour purple
_exptl_crystal_density_diffrn 1.384
_exptl_crystal_density_method 'not measured'
_exptl_crystal_description block
_exptl_crystal_F_000 876
_exptl_crystal_size_max 0.16
_exptl_crystal_size_mid 0.12
_exptl_crystal_size_min 0.10
_refine_diff_density_max 0.739
_refine_diff_density_min -0.444
_refine_diff_density_rms 0.105
_refine_ls_extinction_method none
_refine_ls_goodness_of_fit_ref 1.063
_refine_ls_hydrogen_treatment constr
_refine_ls_matrix_type full
_refine_ls_number_parameters 255
_refine_ls_number_reflns 3583
_refine_ls_number_restraints 0
_refine_ls_restrained_S_all 1.063
_refine_ls_R_factor_all 0.0562
_refine_ls_R_factor_gt 0.0527
_refine_ls_shift/su_max 0.001
_refine_ls_shift/su_mean 0.000
_refine_ls_structure_factor_coef Fsqd
_refine_ls_weighting_details 'calc w=1/[\s^2^(Fo^2^)+(0.0936P)^2^+2.6925P] where P=(Fo^2^+2Fc^2^)/3'
_refine_ls_weighting_scheme calc
_refine_ls_wR_factor_gt 0.1529
_refine_ls_wR_factor_ref 0.1559
_reflns_number_gt 3324
_reflns_number_total 3583
_reflns_threshold_expression >2sigma(I)
_cod_data_source_file c1cc10899a.txt
_cod_data_source_block 1
_cod_original_sg_symbol_H-M 'P2(1)/c '
_cod_database_code 7106311

loop_
_symmetry_equiv_pos_as_xyz
'x, y, z'
'-x, y+1/2, -z+1/2'
'-x, -y, -z'
'x, -y-1/2, z-1/2'

loop_
_atom_site_label
_atom_site_type_symbol
_atom_site_fract_x
_atom_site_fract_y
_atom_site_fract_z
_atom_site_U_iso_or_equiv
_atom_site_adp_type
_atom_site_occupancy
_atom_site_symmetry_multiplicity
_atom_site_calc_flag
_atom_site_refinement_flags
_atom_site_disorder_assembly
_atom_site_disorder_group
Co1 Co 0.78372(4) 0.17353(2) 1.01683(4) 0.01666(19) Uani 1 1 d . . .
C1 C 0.2963(3) 0.27337(19) 0.8010(4) 0.0235(7) Uani 1 1 d . . .
C2 C 0.2974(3) 0.33492(18) 0.7197(4) 0.0251(8) Uani 1 1 d . . .
H2 H 0.3680 0.3459 0.7012 0.030 Uiso 1 1 calc R . .
C3 C 0.1949(3) 0.38037(18) 0.6657(3) 0.0210(7) Uani 1 1 d . . .
C4 C 0.0887(3) 0.36376(19) 0.6933(3) 0.0215(7) Uani 1 1 d . . .
H4 H 0.0211 0.3956 0.6613 0.026 Uiso 1 1 calc R . .
C5 C 0.0839(3) 0.3003(2) 0.7677(3) 0.0231(7) Uani 1 1 d . . .
C6 C 0.1876(3) 0.2558(2) 0.8231(4) 0.0256(7) Uani 1 1 d . . .
H6 H 0.1849 0.2139 0.8754 0.031 Uiso 1 1 calc R . .
C7 C 0.4078(3) 0.22947(19) 0.8667(4) 0.0241(7) Uani 1 1 d . . .
C8 C 0.5264(3) 0.24507(19) 0.8823(4) 0.0254(7) Uani 1 1 d . . .
H8 H 0.5529 0.2874 0.8475 0.031 Uiso 1 1 calc R . .
C9 C 0.5243(3) 0.1408(2) 0.9841(4) 0.0307(8) Uani 1 1 d . . .
H9 H 0.5496 0.0965 1.0338 0.037 Uiso 1 1 calc R . .
C10 C 0.2003(3) 0.44589(18) 0.5817(3) 0.0215(7) Uani 1 1 d . . .
C11 C 0.1662(3) 0.51970(18) 0.5851(3) 0.0225(7) Uani 1 1 d . . .
H11 H 0.1271 0.5392 0.6413 0.027 Uiso 1 1 calc R . .
C12 C 0.2504(3) 0.51053(19) 0.4356(4) 0.0249(7) Uani 1 1 d . . .
H12 H 0.2806 0.5228 0.3676 0.030 Uiso 1 1 calc R . .
C13 C -0.0280(3) 0.27777(19) 0.7949(4) 0.0238(7) Uani 1 1 d . . .
C14 C -0.0344(3) 0.2421(2) 0.9049(4) 0.0313(9) Uani 1 1 d . . .
H14 H 0.0323 0.2294 0.9806 0.038 Uiso 1 1 calc R . .
C15 C -0.2165(3) 0.25560(18) 0.7661(3) 0.0231(7) Uani 1 1 d . . .
H15 H -0.3013 0.2537 0.7277 0.028 Uiso 1 1 calc R . .
C16 C 0.4716(12) 0.8923(6) 0.3887(11) 0.163(5) Uani 1 1 d . . .
H16A H 0.4449 0.9098 0.4599 0.244 Uiso 1 1 calc R . .
H16B H 0.5096 0.8434 0.4118 0.244 Uiso 1 1 calc R . .
H16C H 0.4025 0.8884 0.3068 0.244 Uiso 1 1 calc R . .
C17 C 0.6948(12) 0.9279(9) 0.4321(15) 0.215(7) Uani 1 1 d . . .
H17A H 0.7116 0.8815 0.3940 0.323 Uiso 1 1 calc R . .
H17B H 0.7160 0.9219 0.5276 0.323 Uiso 1 1 calc R . .
H17C H 0.7421 0.9684 0.4142 0.323 Uiso 1 1 calc R . .
C18 C 0.5253(8) 1.0030(5) 0.2869(8) 0.103(3) Uani 1 1 d . . .
H18 H 0.4426 1.0053 0.2349 0.123 Uiso 1 1 calc R . .
N1 N 0.6011(2) 0.18862(16) 0.9572(3) 0.0247(6) Uani 1 1 d . . .
N2 N 0.4082(3) 0.16230(17) 0.9334(3) 0.0293(7) Uani 1 1 d . . .
N3 N 0.1987(2) 0.56078(15) 0.4923(3) 0.0222(6) Uani 1 1 d . . .
N4 N 0.2550(3) 0.44044(16) 0.4856(3) 0.0250(6) Uani 1 1 d . . .
N5 N -0.1549(3) 0.22746(17) 0.8879(3) 0.0266(7) Uani 1 1 d . . .
N6 N -0.1459(2) 0.28665(15) 0.7042(3) 0.0208(6) Uani 1 1 d . . .
N7 N 0.5603(7) 0.9464(4) 0.3698(7) 0.110(2) Uani 1 1 d . . .
O1 O 0.5923(6) 1.0552(4) 0.2700(7) 0.134(3) Uani 1 1 d . . .
O1W O 0.001(4) 0.989(4) 0.412(3) 0.68(3) Uani 1 1 d . . .

loop_
_atom_site_aniso_label
_atom_site_aniso_U_11
_atom_site_aniso_U_22
_atom_site_aniso_U_33
_atom_site_aniso_U_23
_atom_site_aniso_U_13
_atom_site_aniso_U_12
Co1 0.0142(3) 0.0166(3) 0.0217(3) -0.00009(16) 0.00936(19) -0.00113(15)
C1 0.0173(16) 0.0225(17) 0.0319(18) 0.0054(14) 0.0100(14) 0.0006(13)
C2 0.0164(16) 0.0241(17) 0.038(2) 0.0046(14) 0.0131(15) -0.0006(13)
C3 0.0172(15) 0.0194(16) 0.0269(17) 0.0040(13) 0.0083(13) -0.0002(12)
C4 0.0148(15) 0.0237(17) 0.0266(18) 0.0024(13) 0.0079(13) 0.0002(13)
C5 0.0154(16) 0.0283(18) 0.0272(18) 0.0060(14) 0.0093(14) -0.0006(13)
C6 0.0182(16) 0.0254(17) 0.0346(19) 0.0112(15) 0.0110(14) 0.0012(13)
C7 0.0186(16) 0.0218(17) 0.0344(19) 0.0061(14) 0.0126(14) 0.0015(13)
C8 0.0184(16) 0.0222(17) 0.038(2) 0.0066(15) 0.0129(14) 0.0017(13)
C9 0.0207(17) 0.0269(19) 0.046(2) 0.0153(16) 0.0129(16) 0.0035(14)
C10 0.0149(15) 0.0209(17) 0.0305(18) 0.0037(14) 0.0103(13) 0.0004(12)
C11 0.0226(16) 0.0213(17) 0.0290(18) 0.0034(14) 0.0158(14) 0.0047(13)
C12 0.0284(17) 0.0238(17) 0.0279(18) 0.0034(14) 0.0166(15) -0.0008(14)
C13 0.0138(15) 0.0267(17) 0.0318(18) 0.0068(14) 0.0090(13) 0.0017(13)
C14 0.0155(16) 0.039(2) 0.038(2) 0.0170(17) 0.0083(15) 0.0013(14)
C15 0.0151(16) 0.0272(18) 0.0288(18) 0.0063(14) 0.0101(14) 0.0004(13)
C16 0.263(16) 0.112(7) 0.143(10) -0.009(7) 0.108(10) -0.070(9)
C17 0.166(13) 0.222(15) 0.189(13) 0.071(12) -0.026(10) 0.029(11)
C18 0.107(6) 0.127(7) 0.081(5) 0.034(5) 0.042(5) 0.035(5)
N1 0.0137(14) 0.0238(14) 0.0384(17) 0.0043(13) 0.0114(12) 0.0031(11)
N2 0.0185(15) 0.0267(16) 0.0439(19) 0.0148(14) 0.0124(13) 0.0029(12)
N3 0.0219(14) 0.0163(14) 0.0319(16) 0.0028(11) 0.0138(12) 0.0010(11)
N4 0.0256(14) 0.0203(15) 0.0358(17) 0.0018(12) 0.0193(13) 0.0019(12)
N5 0.0178(14) 0.0308(16) 0.0345(16) 0.0073(13) 0.0134(12) -0.0023(12)
N6 0.0152(13) 0.0237(14) 0.0249(14) 0.0043(11) 0.0087(11) 0.0018(11)
N7 0.128(6) 0.117(5) 0.082(4) 0.037(4) 0.032(4) 0.017(4)
O1 0.147(6) 0.155(6) 0.135(5) 0.076(4) 0.092(5) 0.026(4)
O1W 0.35(2) 0.98(6) 0.65(8) 0.06(9) 0.11(6) -0.40(4)

loop_
_atom_type_symbol
_atom_type_description
_atom_type_scat_dispersion_real
_atom_type_scat_dispersion_imag
_atom_type_scat_source
C C 0.0033 0.0016 'International Tables Vol C Tables 4.2.6.8 and 6.1.1.4'
H H 0.0000 0.0000 'International Tables Vol C Tables 4.2.6.8 and 6.1.1.4'
N N 0.0061 0.0033 'International Tables Vol C Tables 4.2.6.8 and 6.1.1.4'
O O 0.0106 0.0060 'International Tables Vol C Tables 4.2.6.8 and 6.1.1.4'
Co Co 0.3494 0.9721 'International Tables Vol C Tables 4.2.6.8 and 6.1.1.4'

loop_
_geom_angle_atom_site_label_1
_geom_angle_atom_site_label_2
_geom_angle_atom_site_label_3
_geom_angle
_geom_angle_site_symmetry_1
_geom_angle_site_symmetry_3
_geom_angle_publ_flag
N5 Co1 N6 113.15(12) 1_655 4_666 ?
N5 Co1 N3 111.93(12) 1_655 2_646 ?
N6 Co1 N3 112.54(12) 4_666 2_646 ?
N5 Co1 N1 108.30(12) 1_655 . ?
N6 Co1 N1 106.91(12) 4_666 . ?
N3 Co1 N1 103.32(11) 2_646 . ?
C2 C1 C6 118.6(3) . . ?
C2 C1 C7 120.7(3) . . ?
C6 C1 C7 120.6(3) . . ?
C3 C2 C1 121.1(3) . . ?
C3 C2 H2 119.5 . . ?
C1 C2 H2 119.5 . . ?
C2 C3 C4 119.4(3) . . ?
C2 C3 C10 119.5(3) . . ?
C4 C3 C10 121.1(3) . . ?
C5 C4 C3 120.2(3) . . ?
C5 C4 H4 119.9 . . ?
C3 C4 H4 119.9 . . ?
C4 C5 C6 119.7(3) . . ?
C4 C5 C13 122.7(3) . . ?
C6 C5 C13 117.6(3) . . ?
C5 C6 C1 120.7(3) . . ?
C5 C6 H6 119.6 . . ?
C1 C6 H6 119.6 . . ?
C8 C7 N2 106.8(3) . . ?
C8 C7 C1 130.3(3) . . ?
N2 C7 C1 122.8(3) . . ?
C7 C8 N1 109.6(3) . . ?
C7 C8 H8 125.2 . . ?
N1 C8 H8 125.2 . . ?
N2 C9 N1 113.6(3) . . ?
N2 C9 H9 123.2 . . ?
N1 C9 H9 123.2 . . ?
C11 C10 N4 107.4(3) . . ?
C11 C10 C3 131.1(3) . . ?
N4 C10 C3 121.2(3) . . ?
C10 C11 N3 109.1(3) . . ?
C10 C11 H11 125.4 . . ?
N3 C11 H11 125.4 . . ?
N3 C12 N4 113.5(3) . . ?
N3 C12 H12 123.2 . . ?
N4 C12 H12 123.2 . . ?
C14 C13 N6 108.2(3) . . ?
C14 C13 C5 127.4(3) . . ?
N6 C13 C5 124.2(3) . . ?
C13 C14 N5 109.5(3) . . ?
C13 C14 H14 125.2 . . ?
N5 C14 H14 125.2 . . ?
N5 C15 N6 114.2(3) . . ?
N5 C15 H15 122.9 . . ?
N6 C15 H15 122.9 . . ?
N7 C16 H16A 109.5 . . ?
N7 C16 H16B 109.5 . . ?
H16A C16 H16B 109.5 . . ?
N7 C16 H16C 109.5 . . ?
H16A C16 H16C 109.5 . . ?
H16B C16 H16C 109.5 . . ?
N7 C17 H17A 109.5 . . ?
N7 C17 H17B 109.5 . . ?
H17A C17 H17B 109.5 . . ?
N7 C17 H17C 109.5 . . ?
H17A C17 H17C 109.5 . . ?
H17B C17 H17C 109.5 . . ?
O1 C18 N7 126.3(9) . . ?
O1 C18 H18 116.9 . . ?
N7 C18 H18 116.9 . . ?
C9 N1 C8 104.1(3) . . ?
C9 N1 Co1 124.4(2) . . ?
C8 N1 Co1 131.5(2) . . ?
C9 N2 C7 105.9(3) . . ?
C12 N3 C11 104.7(3) . . ?
C12 N3 Co1 124.8(2) . 2_656 ?
C11 N3 Co1 127.9(2) . 2_656 ?
C12 N4 C10 105.2(3) . . ?
C15 N5 C14 103.8(3) . . ?
C15 N5 Co1 129.8(2) . 1_455 ?
C14 N5 Co1 126.4(2) . 1_455 ?
C15 N6 C13 104.2(3) . . ?
C15 N6 Co1 121.5(2) . 4_465 ?
C13 N6 Co1 134.2(2) . 4_465 ?
C18 N7 C16 121.3(9) . . ?
C18 N7 C17 119.8(9) . . ?
C16 N7 C17 118.2(9) . . ?

loop_
_geom_bond_atom_site_label_1
_geom_bond_atom_site_label_2
_geom_bond_distance
_geom_bond_site_symmetry_2
_geom_bond_publ_flag
Co1 N5 1.988(3) 1_655 ?
Co1 N6 1.993(3) 4_666 ?
Co1 N3 2.002(3) 2_646 ?
Co1 N1 2.016(3) . ?
C1 C2 1.386(5) . ?
C1 C6 1.400(5) . ?
C1 C7 1.464(5) . ?
C2 C3 1.385(5) . ?
C2 H2 0.9300 . ?
C3 C4 1.397(5) . ?
C3 C10 1.471(5) . ?
C4 C5 1.379(5) . ?
C4 H4 0.9300 . ?
C5 C6 1.388(5) . ?
C5 C13 1.482(4) . ?
C6 H6 0.9300 . ?
C7 C8 1.361(5) . ?
C7 N2 1.377(4) . ?
C8 N1 1.377(4) . ?
C8 H8 0.9300 . ?
C9 N2 1.326(5) . ?
C9 N1 1.329(5) . ?
C9 H9 0.9300 . ?
C10 C11 1.363(5) . ?
C10 N4 1.378(4) . ?
C11 N3 1.375(4) . ?
C11 H11 0.9300 . ?
C12 N3 1.325(4) . ?
C12 N4 1.337(4) . ?
C12 H12 0.9300 . ?
C13 C14 1.347(5) . ?
C13 N6 1.385(4) . ?
C14 N5 1.376(4) . ?
C14 H14 0.9300 . ?
C15 N5 1.335(4) . ?
C15 N6 1.333(4) . ?
C15 H15 0.9300 . ?
C16 N7 1.468(11) . ?
C16 H16A 0.9600 . ?
C16 H16B 0.9600 . ?
C16 H16C 0.9600 . ?
C17 N7 1.510(14) . ?
C17 H17A 0.9600 . ?
C17 H17B 0.9600 . ?
C17 H17C 0.9600 . ?
C18 O1 1.258(10) . ?
C18 N7 1.297(9) . ?
C18 H18 0.9300 . ?
N3 Co1 2.002(3) 2_656 ?
N5 Co1 1.988(3) 1_455 ?
N6 Co1 1.993(3) 4_465 ?

loop_
_geom_torsion_atom_site_label_1
_geom_torsion_atom_site_label_2
_geom_torsion_atom_site_label_3
_geom_torsion_atom_site_label_4
_geom_torsion
_geom_torsion_site_symmetry_1
_geom_torsion_site_symmetry_2
_geom_torsion_site_symmetry_3
_geom_torsion_site_symmetry_4
_geom_torsion_publ_flag
C6 C1 C2 C3 2.7(5) . . . . ?
C7 C1 C2 C3 -174.9(3) . . . . ?
C1 C2 C3 C4 -0.2(5) . . . . ?
C1 C2 C3 C10 179.0(3) . . . . ?
C2 C3 C4 C5 -3.4(5) . . . . ?
C10 C3 C4 C5 177.4(3) . . . . ?
C3 C4 C5 C6 4.4(5) . . . . ?
C3 C4 C5 C13 -177.1(3) . . . . ?
C4 C5 C6 C1 -1.8(6) . . . . ?
C13 C5 C6 C1 179.6(3) . . . . ?
C2 C1 C6 C5 -1.7(5) . . . . ?
C7 C1 C6 C5 175.9(3) . . . . ?
C2 C1 C7 C8 12.5(6) . . . . ?
C6 C1 C7 C8 -165.0(4) . . . . ?
C2 C1 C7 N2 -171.2(4) . . . . ?
C6 C1 C7 N2 11.3(6) . . . . ?
N2 C7 C8 N1 0.2(4) . . . . ?
C1 C7 C8 N1 177.0(4) . . . . ?
C2 C3 C10 C11 -131.4(4) . . . . ?
C4 C3 C10 C11 47.8(5) . . . . ?
C2 C3 C10 N4 43.1(5) . . . . ?
C4 C3 C10 N4 -137.7(3) . . . . ?
N4 C10 C11 N3 0.0(4) . . . . ?
C3 C10 C11 N3 175.1(3) . . . . ?
C4 C5 C13 C14 -148.2(4) . . . . ?
C6 C5 C13 C14 30.3(6) . . . . ?
C4 C5 C13 N6 35.8(5) . . . . ?
C6 C5 C13 N6 -145.7(3) . . . . ?
N6 C13 C14 N5 0.0(4) . . . . ?
C5 C13 C14 N5 -176.5(3) . . . . ?
N2 C9 N1 C8 -0.3(5) . . . . ?
N2 C9 N1 Co1 -179.4(3) . . . . ?
C7 C8 N1 C9 0.1(4) . . . . ?
C7 C8 N1 Co1 179.0(3) . . . . ?
N5 Co1 N1 C9 153.5(3) 1_655 . . . ?
N6 Co1 N1 C9 -84.3(3) 4_666 . . . ?
N3 Co1 N1 C9 34.7(3) 2_646 . . . ?
N5 Co1 N1 C8 -25.3(4) 1_655 . . . ?
N6 Co1 N1 C8 97.0(3) 4_666 . . . ?
N3 Co1 N1 C8 -144.1(3) 2_646 . . . ?
N1 C9 N2 C7 0.5(5) . . . . ?
C8 C7 N2 C9 -0.4(4) . . . . ?
C1 C7 N2 C9 -177.5(4) . . . . ?
N4 C12 N3 C11 -0.7(4) . . . . ?
N4 C12 N3 Co1 162.0(2) . . . 2_656 ?
C10 C11 N3 C12 0.4(4) . . . . ?
C10 C11 N3 Co1 -161.6(2) . . . 2_656 ?
N3 C12 N4 C10 0.7(4) . . . . ?
C11 C10 N4 C12 -0.4(4) . . . . ?
C3 C10 N4 C12 -176.1(3) . . . . ?
N6 C15 N5 C14 0.1(4) . . . . ?
N6 C15 N5 Co1 -178.1(2) . . . 1_455 ?
C13 C14 N5 C15 0.0(4) . . . . ?
C13 C14 N5 Co1 178.2(3) . . . 1_455 ?
N5 C15 N6 C13 -0.1(4) . . . . ?
N5 C15 N6 Co1 176.1(2) . . . 4_465 ?
C14 C13 N6 C15 0.1(4) . . . . ?
C5 C13 N6 C15 176.7(3) . . . . ?
C14 C13 N6 Co1 -175.4(3) . . . 4_465 ?
C5 C13 N6 Co1 1.2(5) . . . 4_465 ?
O1 C18 N7 C16 174.9(8) . . . . ?
O1 C18 N7 C17 -14.9(15) . . . . ?
